data_4120932
loop_
_publ_author_name
'Chandrakanta Dash'
'Muhammed Yousufuddin'
'Thomas R. Cundari'
'H. V. Rasika Dias'

_publ_contact_author_address
;
Department of Chemistry and Biochemistry
The University of Texas at Arlington
700 Planetarium Place, Room 130 CPB
Arlington, Texas 76019-0065, USA
;
_publ_contact_author_email dias@uta.edu
_publ_contact_author_fax 817-272-3808
_publ_contact_author_name 'Rasika Dias'
_publ_contact_author_phone 817-272-3813
_publ_section_title
;
 Gold-Mediated Expulsion of Dinitrogen from Organic Azides
;
_journal_name_full 'Journal of the American Chemical Society'
_journal_page_first 15479
_journal_page_last 15488
_journal_paper_doi 10.1021/ja406027x
_journal_volume 135
_journal_year 2013
_chemical_absolute_configuration unk
_chemical_formula_moiety 'C37 H53 Au N5, F6 Sb'
_chemical_formula_sum 'C37 H53 Au F6 N5 Sb'
_chemical_formula_weight 1000.56
_chemical_name_systematic
; 
 ? 
;
_space_group_crystal_system monoclinic
_space_group_IT_number 4
_space_group_name_Hall 'P 2yb'
_space_group_name_H-M_alt 'P 1 21 1'
_symmetry_space_group_name_Hall 'P 2yb'
_symmetry_space_group_name_H-M 'P 1 21 1'
_atom_sites_solution_hydrogens geom
_audit_creation_method SHELXL-2013
_cell_angle_alpha 90
_cell_angle_beta 110.982(2)
_cell_angle_gamma 90
_cell_formula_units_Z 2
_cell_length_a 9.7961(8)
_cell_length_b 16.7771(13)
_cell_length_c 12.9004(10)
_cell_measurement_reflns_used 9931
_cell_measurement_temperature 100(2)
_cell_measurement_theta_max 36.63
_cell_measurement_theta_min 3.24
_cell_volume 1979.6(3)
_computing_cell_refinement 'Bruker SAINT'
_computing_data_collection 'Bruker APEX2'
_computing_data_reduction 'Bruker SAINT'
_computing_molecular_graphics 'Bruker SHELXTL'
_computing_publication_material 'Bruker SHELXTL'
_computing_structure_refinement 'SHELXL-2013 (Sheldrick, 2013)'
_computing_structure_solution 'SHELXS-97 (Sheldrick, 2008)'
_diffrn_ambient_temperature 100(2)
_diffrn_measured_fraction_theta_full 0.996
_diffrn_measured_fraction_theta_max 0.998
_diffrn_measurement_device_type 'Bruker D8 Quest'
_diffrn_measurement_method '\f and \w scans'
_diffrn_radiation_type MoK\a
_diffrn_radiation_wavelength 0.71073
_diffrn_reflns_av_R_equivalents 0.0648
_diffrn_reflns_av_unetI/netI 0.0823
_diffrn_reflns_Laue_measured_fraction_full 0.996
_diffrn_reflns_Laue_measured_fraction_max 0.998
_diffrn_reflns_limit_h_max 13
_diffrn_reflns_limit_h_min -13
_diffrn_reflns_limit_k_max 23
_diffrn_reflns_limit_k_min -23
_diffrn_reflns_limit_l_max 18
_diffrn_reflns_limit_l_min -18
_diffrn_reflns_number 29485
_diffrn_reflns_point_group_measured_fraction_full 0.983
_diffrn_reflns_point_group_measured_fraction_max 0.990
_diffrn_reflns_theta_full 25.000
_diffrn_reflns_theta_max 30.500
_diffrn_reflns_theta_min 2.959
_exptl_absorpt_coefficient_mu 4.444
_exptl_absorpt_correction_T_max 0.745
_exptl_absorpt_correction_T_min 0.477
_exptl_absorpt_correction_type multi-scan
_exptl_absorpt_process_details SADABS
_exptl_crystal_colour colourless
_exptl_crystal_density_diffrn 1.679
_exptl_crystal_description prism
_exptl_crystal_F_000 988
_exptl_crystal_size_max 0.086
_exptl_crystal_size_mid 0.086
_exptl_crystal_size_min 0.048
_refine_diff_density_max 3.156
_refine_diff_density_min -1.018
_refine_diff_density_rms 0.149
_refine_ls_abs_structure_details
; 
 Flack x determined using 4630 quotients [(I+)-(I-)]/[(I+)+(I-)] 
 (Parsons and Flack (2004), Acta Cryst. A60, s61). 
;
_refine_ls_abs_structure_Flack 0.084(4)
_refine_ls_extinction_method none
_refine_ls_goodness_of_fit_ref 1.004
_refine_ls_hydrogen_treatment constr
_refine_ls_matrix_type full
_refine_ls_number_parameters 459
_refine_ls_number_reflns 11940
_refine_ls_number_restraints 1
_refine_ls_restrained_S_all 1.004
_refine_ls_R_factor_all 0.0439
_refine_ls_R_factor_gt 0.0381
_refine_ls_shift/su_max 0.001
_refine_ls_shift/su_mean 0.000
_refine_ls_structure_factor_coef Fsqd
_refine_ls_weighting_details
; 
 w=1/[\s^2^(Fo^2^)+(0.0138P)^2^] 
 where P=(Fo^2^+2Fc^2^)/3 
;
_refine_ls_weighting_scheme calc
_refine_ls_wR_factor_gt 0.0821
_refine_ls_wR_factor_ref 0.0841
_reflns_Friedel_coverage 0.925
_reflns_Friedel_fraction_full 0.969
_reflns_Friedel_fraction_max 0.982
_reflns_number_gt 10771
_reflns_number_total 11940
_reflns_threshold_expression 'I > 2\s(I)'
_cod_data_source_file ja406027x_si_002_6.cif
_cod_data_source_block rad7
_cod_database_code 4120932
_shelx_space_group_comment
; 
The symmetry employed for this shelxl refinement is uniquely defined 
by the following loop, which should always be used as a source of 
symmetry information in preference to the above space-group names. 
They are only intended as comments. 
;
_shelxl_version_number 2013-2

loop_
_space_group_symop_operation_xyz
'x, y, z'
'-x, y+1/2, -z'

loop_
_atom_site_label
_atom_site_type_symbol
_atom_site_fract_x
_atom_site_fract_y
_atom_site_fract_z
_atom_site_U_iso_or_equiv
_atom_site_adp_type
_atom_site_occupancy
_atom_site_site_symmetry_order
_atom_site_calc_flag
_atom_site_refinement_flags_posn
_atom_site_refinement_flags_adp
Au Au 0.60456(2) 0.13534(2) 0.91858(2) 0.01737(6) Uani 1 1 d . .
Sb Sb 0.25309(6) 0.41994(3) 0.34429(4) 0.02696(12) Uani 1 1 d . .
F1 F 0.0534(6) 0.4380(3) 0.2764(5) 0.0503(15) Uani 1 1 d . .
F2 F 0.2290(5) 0.3177(3) 0.2823(4) 0.0378(12) Uani 1 1 d . .
F3 F 0.2280(8) 0.3794(3) 0.4716(5) 0.0542(17) Uani 1 1 d . .
F4 F 0.4540(6) 0.4012(3) 0.4074(5) 0.0501(15) Uani 1 1 d . .
F5 F 0.2803(7) 0.5219(3) 0.4074(4) 0.0423(13) Uani 1 1 d . .
F6 F 0.2806(7) 0.4615(3) 0.2192(5) 0.0464(14) Uani 1 1 d . .
N1 N 0.8132(6) 0.1953(3) 1.1369(4) 0.0152(10) Uani 1 1 d . .
N2 N 0.7836(6) 0.2770(3) 1.0008(4) 0.0165(11) Uani 1 1 d . .
N3 N 0.4677(7) 0.0659(4) 0.7912(5) 0.0275(14) Uani 1 1 d . .
N4 N 0.4491(10) -0.0073(5) 0.8067(6) 0.0401(19) Uani 1 1 d . .
N5 N 0.4279(12) -0.0728(5) 0.8202(7) 0.059(3) Uani 1 1 d . .
C1 C 0.7434(7) 0.2075(4) 1.0296(5) 0.0131(11) Uani 1 1 d . .
C2 C 0.9076(8) 0.2623(5) 1.1903(6) 0.0238(15) Uani 1 1 d . .
H2A H 1.0090 0.2443 1.2309 0.029 Uiso 1 1 calc R U
H2B H 0.8706 0.2902 1.2426 0.029 Uiso 1 1 calc R U
C3 C 0.8995(7) 0.3152(4) 1.0935(5) 0.0192(13) Uani 1 1 d . .
H3A H 0.8729 0.3705 1.1052 0.023 Uiso 1 1 calc R U
H3B H 0.9935 0.3156 1.0810 0.023 Uiso 1 1 calc R U
C4 C 0.8122(6) 0.1238(4) 1.1984(5) 0.0157(13) Uani 1 1 d . .
C5 C 0.8908(7) 0.0574(4) 1.1856(5) 0.0193(13) Uani 1 1 d . .
C6 C 0.8997(8) -0.0082(5) 1.2552(6) 0.0245(15) Uani 1 1 d . .
H6 H 0.9508 -0.0547 1.2477 0.029 Uiso 1 1 calc R U
C7 C 0.8350(8) -0.0063(5) 1.3347(6) 0.0286(17) Uani 1 1 d . .
H7 H 0.8449 -0.0507 1.3825 0.034 Uiso 1 1 calc R U
C8 C 0.7568(8) 0.0592(5) 1.3454(6) 0.0280(17) Uani 1 1 d . .
H8 H 0.7117 0.0590 1.3994 0.034 Uiso 1 1 calc R U
C9 C 0.7424(6) 0.1269(6) 1.2769(5) 0.0219(14) Uani 1 1 d . .
C10 C 0.6525(8) 0.1972(5) 1.2884(6) 0.0285(16) Uani 1 1 d . .
H10 H 0.6567 0.2387 1.2340 0.034 Uiso 1 1 calc R U
C11 C 0.4915(10) 0.1726(6) 1.2579(10) 0.047(2) Uani 1 1 d . .
H11A H 0.4536 0.1526 1.1815 0.070 Uiso 1 1 calc R U
H11B H 0.4339 0.2188 1.2642 0.070 Uiso 1 1 calc R U
H11C H 0.4843 0.1306 1.3085 0.070 Uiso 1 1 calc R U
C12 C 0.7124(12) 0.2344(7) 1.4044(8) 0.049(3) Uani 1 1 d . .
H12A H 0.7202 0.1933 1.4602 0.074 Uiso 1 1 calc R U
H12B H 0.6462 0.2766 1.4099 0.074 Uiso 1 1 calc R U
H12C H 0.8093 0.2571 1.4172 0.074 Uiso 1 1 calc R U
C13 C 0.9667(7) 0.0559(4) 1.1015(6) 0.0196(13) Uani 1 1 d . .
H13 H 0.9098 0.0920 1.0394 0.024 Uiso 1 1 calc R U
C14 C 0.9697(13) -0.0262(5) 1.0495(9) 0.046(2) Uani 1 1 d . .
H14A H 1.0367 -0.0614 1.1053 0.069 Uiso 1 1 calc R U
H14B H 1.0030 -0.0202 0.9868 0.069 Uiso 1 1 calc R U
H14C H 0.8712 -0.0492 1.0233 0.069 Uiso 1 1 calc R U
C15 C 1.1208(9) 0.0902(7) 1.1499(8) 0.042(2) Uani 1 1 d . .
H15A H 1.1191 0.1395 1.1903 0.064 Uiso 1 1 calc R U
H15B H 1.1568 0.1017 1.0897 0.064 Uiso 1 1 calc R U
H15C H 1.1857 0.0514 1.2010 0.064 Uiso 1 1 calc R U
C16 C 0.7432(7) 0.3055(4) 0.8886(5) 0.0175(13) Uani 1 1 d . .
C17 C 0.8171(8) 0.2758(4) 0.8227(6) 0.0219(14) Uani 1 1 d . .
C18 C 0.7731(10) 0.3047(5) 0.7149(6) 0.0323(18) Uani 1 1 d . .
H18 H 0.8213 0.2853 0.6678 0.039 Uiso 1 1 calc R U
C19 C 0.6647(10) 0.3591(5) 0.6731(6) 0.0314(18) Uani 1 1 d . .
H19 H 0.6389 0.3773 0.5989 0.038 Uiso 1 1 calc R U
C20 C 0.5925(10) 0.3877(5) 0.7395(7) 0.036(2) Uani 1 1 d . .
H20 H 0.5145 0.4245 0.7097 0.043 Uiso 1 1 calc R U
C21 C 0.6329(8) 0.3629(4) 0.8519(6) 0.0229(14) Uani 1 1 d . .
C22 C 0.9404(9) 0.2163(4) 0.8642(6) 0.0256(15) Uani 1 1 d . .
H22 H 0.9503 0.2014 0.9416 0.031 Uiso 1 1 calc R U
C23 C 0.9060(11) 0.1406(6) 0.7949(8) 0.041(2) Uani 1 1 d . .
H23A H 0.8146 0.1175 0.7960 0.062 Uiso 1 1 calc R U
H23B H 0.9857 0.1022 0.8258 0.062 Uiso 1 1 calc R U
H23C H 0.8954 0.1533 0.7182 0.062 Uiso 1 1 calc R U
C24 C 1.0868(10) 0.2520(6) 0.8693(10) 0.043(2) Uani 1 1 d . .
H24A H 1.0826 0.2644 0.7940 0.065 Uiso 1 1 calc R U
H24B H 1.1653 0.2135 0.9035 0.065 Uiso 1 1 calc R U
H24C H 1.1061 0.3009 0.9138 0.065 Uiso 1 1 calc R U
C25 C 0.5546(8) 0.3932(4) 0.9266(7) 0.0256(15) Uani 1 1 d . .
H25 H 0.6175 0.3806 1.0049 0.031 Uiso 1 1 calc R U
C26 C 0.5331(11) 0.4841(5) 0.9182(8) 0.040(2) Uani 1 1 d . .
H26A H 0.6285 0.5103 0.9388 0.059 Uiso 1 1 calc R U
H26B H 0.4840 0.5013 0.9685 0.059 Uiso 1 1 calc R U
H26C H 0.4729 0.4984 0.8418 0.059 Uiso 1 1 calc R U
C27 C 0.4069(9) 0.3500(6) 0.9019(9) 0.041(2) Uani 1 1 d . .
H27A H 0.3442 0.3593 0.8245 0.061 Uiso 1 1 calc R U
H27B H 0.3587 0.3706 0.9512 0.061 Uiso 1 1 calc R U
H27C H 0.4241 0.2927 0.9145 0.061 Uiso 1 1 calc R U
C28 C 0.4341(10) 0.0862(5) 0.6715(7) 0.0278(19) Uani 1 1 d . .
H28 H 0.5214 0.0719 0.6524 0.033 Uiso 1 1 calc R U
C29 C 0.3011(9) 0.0402(5) 0.5917(6) 0.0299(17) Uani 1 1 d . .
H29 H 0.3155 -0.0185 0.6045 0.036 Uiso 1 1 calc R U
C30 C 0.2958(9) 0.0616(5) 0.4749(6) 0.0304(17) Uani 1 1 d . .
H30A H 0.3882 0.0452 0.4663 0.036 Uiso 1 1 calc R U
H30B H 0.2145 0.0325 0.4191 0.036 Uiso 1 1 calc R U
C31 C 0.2738(8) 0.1510(4) 0.4550(6) 0.0249(17) Uani 1 1 d . .
H31 H 0.2681 0.1642 0.3780 0.030 Uiso 1 1 calc R U
C32 C 0.4026(8) 0.1949(5) 0.5395(6) 0.0270(16) Uani 1 1 d . .
H32A H 0.4947 0.1787 0.5303 0.032 Uiso 1 1 calc R U
H32B H 0.3904 0.2531 0.5267 0.032 Uiso 1 1 calc R U
C33 C 0.4106(10) 0.1758(5) 0.6558(7) 0.0248(18) Uani 1 1 d . .
H33 H 0.4949 0.2047 0.7107 0.030 Uiso 1 1 calc R U
C34 C 0.1603(10) 0.0670(6) 0.6075(7) 0.036(2) Uani 1 1 d . .
H34A H 0.0760 0.0376 0.5553 0.043 Uiso 1 1 calc R U
H34B H 0.1664 0.0546 0.6841 0.043 Uiso 1 1 calc R U
C35 C 0.1333(8) 0.1748(6) 0.4699(7) 0.0333(18) Uani 1 1 d . .
H35A H 0.0505 0.1461 0.4150 0.040 Uiso 1 1 calc R U
H35B H 0.1170 0.2327 0.4559 0.040 Uiso 1 1 calc R U
C36 C 0.2689(10) 0.2012(6) 0.6701(7) 0.0351(19) Uani 1 1 d . .
H36A H 0.2546 0.2593 0.6575 0.042 Uiso 1 1 calc R U
H36B H 0.2749 0.1896 0.7469 0.042 Uiso 1 1 calc R U
C37 C 0.1377(9) 0.1558(5) 0.5866(7) 0.033(2) Uani 1 1 d . .
H37 H 0.0445 0.1730 0.5952 0.040 Uiso 1 1 calc R U

loop_
_atom_site_aniso_label
_atom_site_aniso_U_11
_atom_site_aniso_U_22
_atom_site_aniso_U_33
_atom_site_aniso_U_23
_atom_site_aniso_U_13
_atom_site_aniso_U_12
Au 0.01691(9) 0.01666(10) 0.01435(9) -0.00089(11) 0.00050(7) -0.00417(12)
Sb 0.0298(2) 0.0197(2) 0.0241(2) -0.00026(19) 0.00064(19) -0.0059(2)
F1 0.030(3) 0.038(3) 0.072(4) -0.018(3) 0.005(3) 0.002(2)
F2 0.034(3) 0.029(2) 0.046(3) -0.008(2) 0.009(2) -0.006(2)
F3 0.091(5) 0.032(3) 0.052(4) 0.008(3) 0.041(4) 0.003(3)
F4 0.035(3) 0.044(3) 0.053(3) 0.001(3) -0.006(2) -0.003(2)
F5 0.060(3) 0.023(2) 0.034(3) -0.007(2) 0.006(2) -0.011(2)
F6 0.070(4) 0.037(3) 0.034(3) 0.004(2) 0.020(3) -0.005(3)
N1 0.015(2) 0.015(3) 0.015(2) -0.001(2) 0.003(2) -0.003(2)
N2 0.016(2) 0.015(3) 0.015(2) 0.000(2) 0.001(2) -0.002(2)
N3 0.032(3) 0.025(3) 0.020(3) 0.002(2) 0.002(2) -0.008(3)
N4 0.060(5) 0.029(4) 0.024(3) -0.001(3) 0.005(3) -0.011(4)
N5 0.100(8) 0.033(4) 0.035(4) -0.001(4) 0.014(5) -0.015(5)
C1 0.014(3) 0.011(3) 0.014(3) 0.000(2) 0.005(2) 0.002(2)
C2 0.024(3) 0.025(4) 0.018(3) -0.003(3) 0.003(3) -0.013(3)
C3 0.022(3) 0.016(3) 0.018(3) -0.001(2) 0.005(3) -0.001(3)
C4 0.014(2) 0.016(4) 0.014(2) 0.003(2) 0.0007(19) -0.006(2)
C5 0.019(3) 0.019(3) 0.016(3) 0.002(2) 0.002(2) -0.003(3)
C6 0.016(3) 0.022(3) 0.026(4) 0.004(3) -0.004(3) -0.002(3)
C7 0.028(4) 0.032(4) 0.018(3) 0.010(3) -0.002(3) -0.013(3)
C8 0.023(3) 0.039(5) 0.019(3) 0.006(3) 0.005(3) -0.014(3)
C9 0.016(2) 0.031(4) 0.016(2) -0.004(3) 0.004(2) -0.006(3)
C10 0.026(4) 0.037(4) 0.025(4) -0.003(3) 0.011(3) -0.001(3)
C11 0.023(4) 0.050(6) 0.067(7) -0.016(5) 0.018(4) -0.003(4)
C12 0.045(5) 0.074(8) 0.030(5) -0.017(5) 0.014(4) 0.000(5)
C13 0.018(3) 0.018(3) 0.020(3) -0.003(2) 0.004(2) 0.000(3)
C14 0.069(7) 0.025(4) 0.046(5) -0.008(4) 0.022(5) -0.002(5)
C15 0.028(4) 0.066(7) 0.033(4) -0.013(4) 0.012(3) -0.013(4)
C16 0.019(3) 0.014(3) 0.015(3) 0.001(2) 0.000(2) -0.004(2)
C17 0.026(3) 0.020(3) 0.020(3) -0.001(3) 0.008(3) -0.004(3)
C18 0.052(5) 0.027(4) 0.017(3) 0.004(3) 0.011(3) -0.012(4)
C19 0.053(5) 0.027(4) 0.016(3) 0.003(3) 0.015(3) -0.006(4)
C20 0.037(4) 0.019(3) 0.034(4) 0.014(3) -0.008(4) -0.005(3)
C21 0.021(3) 0.017(3) 0.025(3) 0.001(3) 0.000(3) -0.001(3)
C22 0.035(4) 0.020(3) 0.031(4) -0.006(3) 0.022(3) -0.001(3)
C23 0.064(5) 0.020(4) 0.056(5) -0.010(5) 0.041(4) -0.021(5)
C24 0.039(5) 0.028(4) 0.076(7) -0.009(5) 0.037(5) -0.008(4)
C25 0.022(3) 0.021(3) 0.029(4) -0.001(3) 0.004(3) 0.004(3)
C26 0.043(5) 0.020(4) 0.046(5) -0.002(3) 0.003(4) 0.008(4)
C27 0.030(4) 0.032(4) 0.063(6) -0.002(4) 0.020(4) 0.001(4)
C28 0.025(4) 0.027(4) 0.021(4) 0.002(3) -0.005(3) -0.005(3)
C29 0.033(4) 0.023(4) 0.025(4) 0.000(3) 0.000(3) -0.001(3)
C30 0.032(4) 0.035(4) 0.022(3) -0.004(3) 0.008(3) 0.000(4)
C31 0.027(3) 0.030(5) 0.019(3) -0.002(3) 0.009(2) -0.005(3)
C32 0.023(3) 0.025(4) 0.029(4) 0.000(3) 0.005(3) -0.006(3)
C33 0.028(4) 0.021(4) 0.018(3) 0.001(3) 0.000(3) -0.008(3)
C34 0.037(5) 0.045(5) 0.023(4) 0.006(4) 0.007(3) -0.016(4)
C35 0.023(3) 0.044(5) 0.025(4) 0.010(3) -0.002(3) -0.004(3)
C36 0.052(5) 0.031(4) 0.025(4) -0.005(3) 0.016(4) 0.005(4)
C37 0.030(4) 0.042(6) 0.030(4) 0.009(3) 0.014(3) 0.004(3)

loop_
_atom_type_symbol
_atom_type_description
_atom_type_scat_dispersion_real
_atom_type_scat_dispersion_imag
_atom_type_scat_source
C C 0.0033 0.0016 'International Tables Vol C Tables 4.2.6.8 and 6.1.1.4'
H H 0.0000 0.0000 'International Tables Vol C Tables 4.2.6.8 and 6.1.1.4'
N N 0.0061 0.0033 'International Tables Vol C Tables 4.2.6.8 and 6.1.1.4'
F F 0.0171 0.0103 'International Tables Vol C Tables 4.2.6.8 and 6.1.1.4'
Sb Sb -0.5866 1.5461 'International Tables Vol C Tables 4.2.6.8 and 6.1.1.4'
Au Au -2.0133 8.8022 'International Tables Vol C Tables 4.2.6.8 and 6.1.1.4'

loop_
_geom_angle_atom_site_label_1
_geom_angle_atom_site_label_2
_geom_angle_atom_site_label_3
_geom_angle
C1 Au N3 174.1(3)
F1 Sb F6 89.2(3)
F1 Sb F4 178.0(3)
F6 Sb F4 89.1(3)
F1 Sb F2 89.9(2)
F6 Sb F2 90.5(2)
F4 Sb F2 89.1(2)
F1 Sb F5 91.0(2)
F6 Sb F5 89.6(3)
F4 Sb F5 90.0(3)
F2 Sb F5 179.1(2)
F1 Sb F3 91.5(3)
F6 Sb F3 179.0(3)
F4 Sb F3 90.3(3)
F2 Sb F3 90.3(3)
F5 Sb F3 89.6(3)
C1 N1 C4 127.0(5)
C1 N1 C2 112.2(6)
C4 N1 C2 120.6(5)
C1 N2 C16 124.9(5)
C1 N2 C3 112.1(5)
C16 N2 C3 121.9(5)
N4 N3 C28 113.1(7)
N4 N3 Au 120.6(5)
C28 N3 Au 122.1(5)
N5 N4 N3 177.9(11)
N1 C1 N2 109.6(5)
N1 C1 Au 128.5(5)
N2 C1 Au 121.8(4)
N1 C2 C3 103.0(5)
N1 C2 H2A 111.2
C3 C2 H2A 111.2
N1 C2 H2B 111.2
C3 C2 H2B 111.2
H2A C2 H2B 109.1
N2 C3 C2 102.3(6)
N2 C3 H3A 111.3
C2 C3 H3A 111.3
N2 C3 H3B 111.3
C2 C3 H3B 111.3
H3A C3 H3B 109.2
C5 C4 C9 122.9(7)
C5 C4 N1 119.1(6)
C9 C4 N1 117.7(6)
C4 C5 C6 117.4(7)
C4 C5 C13 121.9(6)
C6 C5 C13 120.6(7)
C7 C6 C5 121.0(7)
C7 C6 H6 119.5
C5 C6 H6 119.5
C8 C7 C6 120.8(7)
C8 C7 H7 119.6
C6 C7 H7 119.6
C7 C8 C9 120.9(7)
C7 C8 H8 119.5
C9 C8 H8 119.5
C4 C9 C8 116.9(7)
C4 C9 C10 123.3(7)
C8 C9 C10 119.8(6)
C9 C10 C12 112.4(7)
C9 C10 C11 110.2(7)
C12 C10 C11 111.0(8)
C9 C10 H10 107.7
C12 C10 H10 107.7
C11 C10 H10 107.7
C10 C11 H11A 109.5
C10 C11 H11B 109.5
H11A C11 H11B 109.5
C10 C11 H11C 109.5
H11A C11 H11C 109.5
H11B C11 H11C 109.5
C10 C12 H12A 109.5
C10 C12 H12B 109.5
H12A C12 H12B 109.5
C10 C12 H12C 109.5
H12A C12 H12C 109.5
H12B C12 H12C 109.5
C5 C13 C15 111.5(6)
C5 C13 C14 114.6(7)
C15 C13 C14 110.3(7)
C5 C13 H13 106.6
C15 C13 H13 106.6
C14 C13 H13 106.6
C13 C14 H14A 109.5
C13 C14 H14B 109.5
H14A C14 H14B 109.5
C13 C14 H14C 109.5
H14A C14 H14C 109.5
H14B C14 H14C 109.5
C13 C15 H15A 109.5
C13 C15 H15B 109.5
H15A C15 H15B 109.5
C13 C15 H15C 109.5
H15A C15 H15C 109.5
H15B C15 H15C 109.5
C17 C16 C21 123.2(7)
C17 C16 N2 118.7(6)
C21 C16 N2 118.1(6)
C18 C17 C16 116.4(7)
C18 C17 C22 120.6(7)
C16 C17 C22 123.0(6)
C19 C18 C17 123.4(8)
C19 C18 H18 118.3
C17 C18 H18 118.3
C18 C19 C20 119.4(7)
C18 C19 H19 120.3
C20 C19 H19 120.3
C19 C20 C21 121.0(7)
C19 C20 H20 119.5
C21 C20 H20 119.5
C16 C21 C20 116.5(7)
C16 C21 C25 121.4(6)
C20 C21 C25 122.0(7)
C17 C22 C23 111.3(7)
C17 C22 C24 111.9(7)
C23 C22 C24 111.0(7)
C17 C22 H22 107.4
C23 C22 H22 107.4
C24 C22 H22 107.4
C22 C23 H23A 109.5
C22 C23 H23B 109.5
H23A C23 H23B 109.5
C22 C23 H23C 109.5
H23A C23 H23C 109.5
H23B C23 H23C 109.5
C22 C24 H24A 109.5
C22 C24 H24B 109.5
H24A C24 H24B 109.5
C22 C24 H24C 109.5
H24A C24 H24C 109.5
H24B C24 H24C 109.5
C21 C25 C26 112.0(7)
C21 C25 C27 111.1(7)
C26 C25 C27 110.9(7)
C21 C25 H25 107.5
C26 C25 H25 107.5
C27 C25 H25 107.5
C25 C26 H26A 109.5
C25 C26 H26B 109.5
H26A C26 H26B 109.5
C25 C26 H26C 109.5
H26A C26 H26C 109.5
H26B C26 H26C 109.5
C25 C27 H27A 109.5
C25 C27 H27B 109.5
H27A C27 H27B 109.5
C25 C27 H27C 109.5
H27A C27 H27C 109.5
H27B C27 H27C 109.5
N3 C28 C33 109.2(8)
N3 C28 C29 113.2(7)
C33 C28 C29 110.7(7)
N3 C28 H28 107.9
C33 C28 H28 107.9
C29 C28 H28 107.9
C30 C29 C34 110.3(6)
C30 C29 C28 105.1(7)
C34 C29 C28 110.4(7)
C30 C29 H29 110.3
C34 C29 H29 110.3
C28 C29 H29 110.3
C31 C30 C29 110.5(7)
C31 C30 H30A 109.5
C29 C30 H30A 109.5
C31 C30 H30B 109.5
C29 C30 H30B 109.5
H30A C30 H30B 108.1
C35 C31 C30 108.6(7)
C35 C31 C32 109.8(6)
C30 C31 C32 108.9(6)
C35 C31 H31 109.9
C30 C31 H31 109.9
C32 C31 H31 109.9
C33 C32 C31 110.0(6)
C33 C32 H32A 109.7
C31 C32 H32A 109.7
C33 C32 H32B 109.7
C31 C32 H32B 109.7
H32A C32 H32B 108.2
C32 C33 C28 107.0(8)
C32 C33 C36 109.6(7)
C28 C33 C36 111.1(8)
C32 C33 H33 109.7
C28 C33 H33 109.7
C36 C33 H33 109.7
C37 C34 C29 110.3(7)
C37 C34 H34A 109.6
C29 C34 H34A 109.6
C37 C34 H34B 109.6
C29 C34 H34B 109.6
H34A C34 H34B 108.1
C31 C35 C37 111.5(6)
C31 C35 H35A 109.3
C37 C35 H35A 109.3
C31 C35 H35B 109.3
C37 C35 H35B 109.3
H35A C35 H35B 108.0
C33 C36 C37 110.1(7)
C33 C36 H36A 109.6
C37 C36 H36A 109.6
C33 C36 H36B 109.6
C37 C36 H36B 109.6
H36A C36 H36B 108.2
C34 C37 C35 109.3(7)
C34 C37 C36 109.1(7)
C35 C37 C36 107.8(7)
C34 C37 H37 110.2
C35 C37 H37 110.2
C36 C37 H37 110.2

loop_
_geom_bond_atom_site_label_1
_geom_bond_atom_site_label_2
_geom_bond_distance
Au C1 1.993(6)
Au N3 2.069(6)
Sb F1 1.860(5)
Sb F6 1.864(6)
Sb F4 1.867(5)
Sb F2 1.872(5)
Sb F5 1.872(5)
Sb F3 1.874(6)
N1 C1 1.322(8)
N1 C4 1.440(8)
N1 C2 1.461(9)
N2 C1 1.327(8)
N2 C16 1.438(8)
N2 C3 1.468(8)
N3 N4 1.267(10)
N3 C28 1.498(11)
N4 N5 1.143(11)
C2 C3 1.512(10)
C2 H2A 0.9900
C2 H2B 0.9900
C3 H3A 0.9900
C3 H3B 0.9900
C4 C5 1.398(10)
C4 C9 1.412(8)
C5 C6 1.403(10)
C5 C13 1.520(10)
C6 C7 1.386(11)
C6 H6 0.9500
C7 C8 1.374(13)
C7 H7 0.9500
C8 C9 1.415(11)
C8 H8 0.9500
C9 C10 1.509(12)
C10 C12 1.531(12)
C10 C11 1.539(11)
C10 H10 1.0000
C11 H11A 0.9800
C11 H11B 0.9800
C11 H11C 0.9800
C12 H12A 0.9800
C12 H12B 0.9800
C12 H12C 0.9800
C13 C15 1.525(10)
C13 C14 1.536(11)
C13 H13 1.0000
C14 H14A 0.9800
C14 H14B 0.9800
C14 H14C 0.9800
C15 H15A 0.9800
C15 H15B 0.9800
C15 H15C 0.9800
C16 C17 1.392(10)
C16 C21 1.397(9)
C17 C18 1.387(10)
C17 C22 1.509(11)
C18 C19 1.357(12)
C18 H18 0.9500
C19 C20 1.377(13)
C19 H19 0.9500
C20 C21 1.421(11)
C20 H20 0.9500
C21 C25 1.519(11)
C22 C23 1.520(12)
C22 C24 1.534(11)
C22 H22 1.0000
C23 H23A 0.9800
C23 H23B 0.9800
C23 H23C 0.9800
C24 H24A 0.9800
C24 H24B 0.9800
C24 H24C 0.9800
C25 C26 1.537(11)
C25 C27 1.546(11)
C25 H25 1.0000
C26 H26A 0.9800
C26 H26B 0.9800
C26 H26C 0.9800
C27 H27A 0.9800
C27 H27B 0.9800
C27 H27C 0.9800
C28 C33 1.523(10)
C28 C29 1.547(11)
C28 H28 1.0000
C29 C30 1.532(11)
C29 C34 1.532(13)
C29 H29 1.0000
C30 C31 1.523(11)
C30 H30A 0.9900
C30 H30B 0.9900
C31 C35 1.510(11)
C31 C32 1.529(10)
C31 H31 1.0000
C32 C33 1.508(12)
C32 H32A 0.9900
C32 H32B 0.9900
C33 C36 1.525(13)
C33 H33 1.0000
C34 C37 1.517(13)
C34 H34A 0.9900
C34 H34B 0.9900
C35 C37 1.525(11)
C35 H35A 0.9900
C35 H35B 0.9900
C36 C37 1.549(12)
C36 H36A 0.9900
C36 H36B 0.9900
C37 H37 1.0000
